data_4129275
loop_
_publ_author_name
'Nakajima, Kazunari'
'Shibata, Masashi'
'Nishibayashi, Yoshiaki'

_publ_section_title
;
 Copper-catalyzed enantioselective propargylic etherification of
 propargylic esters with alcohols.
;
_journal_issue 7
_journal_name_full 'Journal of the American Chemical Society'
_journal_page_first 2472
_journal_page_last 2475
_journal_paper_doi 10.1021/jacs.5b00004
_journal_volume 137
_journal_year 2015
_chemical_absolute_configuration 'CHOOSE rm ad rmad syn or unk'
_chemical_formula_moiety 'C48 H39 Cu2 F6 N6 O10.50 S2'
_chemical_formula_sum 'C48 H39 Cu2 F6 N6 O10.5 S2'
_chemical_formula_weight 1173.07
_space_group_IT_number 19
_space_group_name_Hall 'P 2ac 2ab'
_space_group_name_H-M_alt 'P 21 21 21'
_symmetry_cell_setting orthorhombic
_symmetry_Int_Tables_number 19
_symmetry_space_group_name_Hall 'P 2ac 2ab'
_symmetry_space_group_name_H-M 'P 21 21 21'
_atom_sites_solution_hydrogens geom
_atom_sites_solution_primary direct
_atom_sites_solution_secondary difmap
_cell_angle_alpha 90.0000
_cell_angle_beta 90.0000
_cell_angle_gamma 90.0000
_cell_formula_units_Z 4
_cell_length_a 15.7607(8)
_cell_length_b 16.9627(9)
_cell_length_c 18.2945(10)
_cell_measurement_reflns_used 17305
_cell_measurement_temperature 123
_cell_measurement_theta_max 27.50
_cell_measurement_theta_min 3.06
_cell_volume 4890.9(4)
_computing_cell_refinement 'RAPID AUTO'
_computing_data_collection 'RAPID AUTO (Rigaku, ????)'
_computing_data_reduction 'RAPID AUTO'
_computing_molecular_graphics 'CrystalStructure 4.0'
_computing_publication_material 'CrystalStructure 4.0 (Rigaku, 2010)'
_computing_structure_refinement 'CRYSTALS (Carruthers, et al., 1999)'
_computing_structure_solution 'SHELXS97 (Sheldrick, 2008)'
_diffrn_ambient_temperature 123
_diffrn_detector_area_resol_mean 10.000
_diffrn_measured_fraction_theta_full 0.973
_diffrn_measured_fraction_theta_max 0.973
_diffrn_measurement_device_type 'Rigaku R-AXIS RAPID'
_diffrn_measurement_method \w
_diffrn_radiation_type 'Mo K\a'
_diffrn_radiation_wavelength 0.71075
_diffrn_reflns_av_R_equivalents 0.0690
_diffrn_reflns_limit_h_max 20
_diffrn_reflns_limit_h_min -20
_diffrn_reflns_limit_k_max 21
_diffrn_reflns_limit_k_min -22
_diffrn_reflns_limit_l_max 23
_diffrn_reflns_limit_l_min -23
_diffrn_reflns_number 39548
_diffrn_reflns_theta_full 27.49
_diffrn_reflns_theta_max 27.49
_diffrn_standards_number 0
_exptl_absorpt_coefficient_mu 1.044
_exptl_absorpt_correction_T_max 0.829
_exptl_absorpt_correction_T_min 0.341
_exptl_absorpt_correction_type multi-scan
_exptl_absorpt_process_details 'ABSCOR (Rigaku, 1995)'
_exptl_crystal_colour orange
_exptl_crystal_density_diffrn 1.593
_exptl_crystal_density_method 'not measured'
_exptl_crystal_description block
_exptl_crystal_F_000 2388.00
_exptl_crystal_size_max 0.340
_exptl_crystal_size_mid 0.210
_exptl_crystal_size_min 0.180
_refine_diff_density_max 2.250
_refine_diff_density_min -1.620
_refine_ls_abs_structure_details 'Flack, H. D. (1983), Acta Cryst. A39, 876-881.  4619 Friedel Pairs'
_refine_ls_abs_structure_Flack 0.07(3)
_refine_ls_extinction_method none
_refine_ls_goodness_of_fit_ref 1.000
_refine_ls_hydrogen_treatment constr
_refine_ls_number_parameters 690
_refine_ls_number_reflns 10633
_refine_ls_R_factor_gt 0.1089
_refine_ls_shift/su_max 0.000
_refine_ls_structure_factor_coef Fsqd
_refine_ls_weighting_details 'w = 1/[7.9200\s(Fo^2^)]/(4Fo^2^)'
_refine_ls_weighting_scheme calc
_refine_ls_wR_factor_ref 0.1899
_reflns_number_gt 7941
_reflns_number_total 10633
_reflns_threshold_expression F^2^>2.0\s(F^2^)
_cod_data_source_file ja5b00004_si_002.cif
_cod_data_source_block 20140210
_cod_original_cell_volume 4890.9(5)
_cod_original_formula_sum 'C48 H39 Cu2 F6 N6 O10.50 S2'
_cod_database_code 4129275

loop_
_symmetry_equiv_pos_site_id
_symmetry_equiv_pos_as_xyz
1 +X,+Y,+Z
2 1/2+X,1/2-Y,-Z
3 -X,1/2+Y,1/2-Z
4 1/2-X,-Y,1/2+Z

loop_
_atom_site_label
_atom_site_type_symbol
_atom_site_fract_x
_atom_site_fract_y
_atom_site_fract_z
_atom_site_U_iso_or_equiv
_atom_site_adp_type
_atom_site_occupancy
_atom_site_symmetry_multiplicity
_atom_site_calc_flag
_atom_site_refinement_flags
Cu(1) Cu 0.16534(6) 0.25666(4) 0.75082(4) 0.0397(3) Uani 1.0 4 d .
Cu(2) Cu 0.33515(6) 0.25860(5) 0.75590(5) 0.0472(3) Uani 1.0 4 d .
S(1) S 0.81652(16) 0.25242(13) 0.75708(15) 0.0755(9) Uani 1.0 4 d .
S(2) S 0.4843(3) 0.0070(3) 0.9154(2) 0.1285(16) Uani 1.0 4 d .
F(1) F 0.6654(5) 0.2037(5) 0.7284(4) 0.143(4) Uani 1.0 4 d .
F(2) F 0.7240(5) 0.2819(4) 0.6473(4) 0.116(3) Uiso 1.0 4 d .
F(3) F 0.6806(6) 0.3298(5) 0.7587(5) 0.154(3) Uiso 1.0 4 d .
F(4) F 0.5435(8) 0.0853(6) 0.8265(6) 0.207(6) Uani 1.0 4 d .
F(5) F 0.4222(6) 0.0059(8) 0.7913(4) 0.197(5) Uani 1.0 4 d .
F(6) F 0.5415(8) -0.0521(9) 0.8043(5) 0.250(6) Uani 1.0 4 d .
O(1) O 0.0272(5) 0.4313(4) 0.8363(4) 0.065(2) Uani 1.0 4 d .
O(2) O 0.3075(4) 0.3514(3) 0.5526(3) 0.056(2) Uani 1.0 4 d .
O(3) O 0.0598(5) 0.0703(4) 0.6481(4) 0.080(3) Uani 1.0 4 d .
O(4) O 0.2874(4) 0.1791(3) 0.9609(3) 0.0422(16) Uani 1.0 4 d .
O(5) O 0.8671(4) 0.3215(3) 0.7443(3) 0.0547(17) Uani 1.0 4 d .
O(6) O 0.7992(5) 0.2343(4) 0.8349(4) 0.088(3) Uani 1.0 4 d .
O(7) O 0.8472(5) 0.1814(5) 0.7144(4) 0.100(3) Uiso 1.0 4 d .
O(8) O 0.4290(6) -0.0761(5) 0.9059(6) 0.142(5) Uani 1.0 4 d .
O(9) O 0.5619(4) 0.0016(4) 0.9488(4) 0.071(3) Uani 1.0 4 d .
O(10) O 0.4286(5) 0.0709(5) 0.9349(5) 0.119(4) Uani 1.0 4 d .
O(11) O 0.4873(13) 0.2249(14) 0.7637(11) 0.174(10) Uani 0.5000 4 d .
N(1) N 0.0888(4) 0.3151(4) 0.8207(3) 0.0355(19) Uani 1.0 4 d .
N(2) N 0.1920(4) 0.3701(3) 0.7153(3) 0.0311(17) Uani 1.0 4 d .
N(3) N 0.3338(5) 0.2847(4) 0.6567(4) 0.0426(19) Uani 1.0 4 d .
N(4) N 0.0969(4) 0.1943(4) 0.6799(3) 0.0307(18) Uani 1.0 4 d .
N(5) N 0.1990(4) 0.1446(3) 0.7866(3) 0.0297(17) Uani 1.0 4 d .
N(6) N 0.3290(4) 0.2367(4) 0.8547(4) 0.0444(19) Uani 1.0 4 d .
C(1) C 0.0204(5) 0.3002(5) 0.8761(5) 0.050(3) Uani 1.0 4 d .
C(2) C -0.0140(6) 0.3806(5) 0.8910(5) 0.057(3) Uani 1.0 4 d .
C(3) C 0.0856(6) 0.3891(5) 0.8043(4) 0.037(3) Uani 1.0 4 d .
C(4) C 0.1391(5) 0.4230(4) 0.7474(5) 0.041(3) Uani 1.0 4 d .
C(5) C 0.1368(6) 0.5012(5) 0.7299(4) 0.051(3) Uani 1.0 4 d .
C(6) C 0.1841(6) 0.5269(5) 0.6738(5) 0.061(3) Uani 1.0 4 d .
C(7) C 0.2391(6) 0.4748(5) 0.6356(4) 0.047(3) Uani 1.0 4 d .
C(8) C 0.2388(5) 0.4003(4) 0.6606(4) 0.038(3) Uani 1.0 4 d .
C(9) C 0.2966(6) 0.3396(5) 0.6246(4) 0.040(3) Uani 1.0 4 d .
C(10) C 0.3781(7) 0.2985(6) 0.5334(6) 0.077(4) Uani 1.0 4 d .
C(11) C 0.3864(7) 0.2404(6) 0.6000(4) 0.061(3) Uani 1.0 4 d .
C(12) C 0.0503(5) 0.2523(5) 0.9400(5) 0.045(3) Uani 1.0 4 d .
C(13) C 0.0422(7) 0.1702(7) 0.9411(6) 0.083(4) Uani 1.0 4 d .
C(14) C 0.0707(6) 0.1277(6) 1.0041(5) 0.056(3) Uani 1.0 4 d .
C(15) C 0.1047(7) 0.1679(6) 1.0616(6) 0.066(4) Uani 1.0 4 d .
C(16) C 0.1076(6) 0.2499(6) 1.0619(5) 0.068(4) Uani 1.0 4 d .
C(17) C 0.0820(5) 0.2882(6) 1.0019(6) 0.058(4) Uani 1.0 4 d .
C(18) C 0.3464(7) 0.1623(6) 0.5930(5) 0.058(3) Uani 1.0 4 d .
C(19) C 0.3678(7) 0.0996(6) 0.6360(6) 0.071(4) Uani 1.0 4 d .
C(20) C 0.3339(9) 0.0263(6) 0.6330(6) 0.091(5) Uani 1.0 4 d .
C(21) C 0.2637(10) 0.0161(7) 0.5804(7) 0.109(5) Uani 1.0 4 d .
C(22) C 0.2406(7) 0.0801(7) 0.5386(6) 0.079(4) Uani 1.0 4 d .
C(23) C 0.2809(7) 0.1487(6) 0.5412(6) 0.076(4) Uani 1.0 4 d .
C(24) C 0.0248(5) 0.2014(5) 0.6243(4) 0.044(3) Uani 1.0 4 d .
C(25) C 0.0171(7) 0.1216(5) 0.5912(5) 0.065(4) Uani 1.0 4 d .
C(26) C 0.1044(6) 0.1208(5) 0.6891(4) 0.050(3) Uani 1.0 4 d .
C(27) C 0.1578(5) 0.0876(4) 0.7483(4) 0.040(2) Uani 1.0 4 d .
C(28) C 0.1567(6) 0.0097(4) 0.7725(4) 0.044(3) Uani 1.0 4 d .
C(29) C 0.1968(6) -0.0124(4) 0.8353(5) 0.047(3) Uani 1.0 4 d .
C(30) C 0.2359(5) 0.0452(4) 0.8720(4) 0.036(3) Uani 1.0 4 d .
C(31) C 0.2399(5) 0.1198(4) 0.8484(4) 0.036(2) Uani 1.0 4 d .
C(32) C 0.2897(6) 0.1848(5) 0.8851(5) 0.048(3) Uani 1.0 4 d .
C(33) C 0.3499(6) 0.2380(5) 0.9835(4) 0.054(3) Uani 1.0 4 d .
C(34) C 0.3700(6) 0.2839(5) 0.9154(4) 0.043(3) Uani 1.0 4 d .
C(35) C 0.0377(5) 0.2723(5) 0.5764(4) 0.038(3) Uani 1.0 4 d .
C(36) C 0.0854(6) 0.2685(6) 0.5153(5) 0.057(3) Uani 1.0 4 d .
C(37) C 0.0968(6) 0.3391(6) 0.4708(5) 0.059(3) Uani 1.0 4 d .
C(38) C 0.0637(6) 0.4068(5) 0.4933(5) 0.051(3) Uani 1.0 4 d .
C(39) C 0.0143(7) 0.4130(6) 0.5593(5) 0.082(4) Uani 1.0 4 d .
C(40) C 0.0025(7) 0.3407(5) 0.5979(5) 0.065(4) Uani 1.0 4 d .
C(41) C 0.3318(6) 0.3700(6) 0.9076(5) 0.053(3) Uani 1.0 4 d .
C(42) C 0.3654(7) 0.4185(5) 0.8562(5) 0.061(4) Uani 1.0 4 d .
C(43) C 0.3337(7) 0.4922(5) 0.8426(5) 0.068(4) Uani 1.0 4 d .
C(44) C 0.2621(7) 0.5213(6) 0.8804(5) 0.067(4) Uani 1.0 4 d .
C(45) C 0.2286(7) 0.4677(6) 0.9325(6) 0.067(4) Uani 1.0 4 d .
C(46) C 0.2639(6) 0.3954(6) 0.9472(5) 0.061(3) Uani 1.0 4 d .
C(47) C 0.7153(11) 0.2607(9) 0.7228(9) 0.136(5) Uiso 1.0 4 d .
C(48) C 0.4980(14) 0.0243(14) 0.8253(13) 0.171(8) Uiso 1.0 4 d .
H(1) H -0.0237 0.2699 0.8508 0.0600 Uiso 1.0 4 calc R
H(2) H -0.0000 0.3960 0.9407 0.0687 Uiso 1.0 4 calc R
H(3) H -0.0750 0.3828 0.8842 0.0688 Uiso 1.0 4 calc R
H(4) H 0.1023 0.5357 0.7560 0.0607 Uiso 1.0 4 calc R
H(5) H 0.1819 0.5794 0.6594 0.0727 Uiso 1.0 4 calc R
H(6) H 0.2711 0.4906 0.5955 0.0568 Uiso 1.0 4 calc R
H(7) H 0.3645 0.2721 0.4879 0.0928 Uiso 1.0 4 calc R
H(8) H 0.4281 0.3309 0.5264 0.0928 Uiso 1.0 4 calc R
H(9) H 0.4455 0.2344 0.6157 0.0736 Uiso 1.0 4 calc R
H(10) H 0.0197 0.1434 0.9012 0.0995 Uiso 1.0 4 calc R
H(11) H 0.0662 0.0730 1.0060 0.0671 Uiso 1.0 4 calc R
H(12) H 0.1252 0.1392 1.1011 0.0792 Uiso 1.0 4 calc R
H(13) H 0.1281 0.2765 1.1026 0.0823 Uiso 1.0 4 calc R
H(14) H 0.0870 0.3428 1.0007 0.0702 Uiso 1.0 4 calc R
H(15) H 0.4114 0.1072 0.6695 0.0849 Uiso 1.0 4 calc R
H(16) H 0.3519 -0.0141 0.6635 0.1092 Uiso 1.0 4 calc R
H(17) H 0.2356 -0.0320 0.5770 0.1306 Uiso 1.0 4 calc R
H(18) H 0.1970 0.0737 0.5048 0.0951 Uiso 1.0 4 calc R
H(19) H 0.2651 0.1886 0.5091 0.0909 Uiso 1.0 4 calc R
H(20) H -0.0273 0.2106 0.6522 0.0530 Uiso 1.0 4 calc R
H(21) H 0.0480 0.1178 0.5455 0.0779 Uiso 1.0 4 calc R
H(22) H -0.0408 0.1039 0.5838 0.0780 Uiso 1.0 4 calc R
H(23) H 0.1290 -0.0278 0.7442 0.0530 Uiso 1.0 4 calc R
H(24) H 0.1959 -0.0644 0.8515 0.0558 Uiso 1.0 4 calc R
H(25) H 0.2636 0.0328 0.9154 0.0432 Uiso 1.0 4 calc R
H(26) H 0.3236 0.2727 1.0191 0.0642 Uiso 1.0 4 calc R
H(27) H 0.4001 0.2142 1.0047 0.0642 Uiso 1.0 4 calc R
H(28) H 0.4316 0.2859 0.9084 0.0516 Uiso 1.0 4 calc R
H(29) H 0.1090 0.2210 0.5000 0.0683 Uiso 1.0 4 calc R
H(30) H 0.1276 0.3369 0.4274 0.0710 Uiso 1.0 4 calc R
H(31) H 0.0725 0.4519 0.4652 0.0611 Uiso 1.0 4 calc R
H(32) H -0.0079 0.4606 0.5756 0.0979 Uiso 1.0 4 calc R
H(33) H -0.0299 0.3415 0.6403 0.0782 Uiso 1.0 4 calc R
H(34) H 0.4130 0.4019 0.8305 0.0738 Uiso 1.0 4 calc R
H(35) H 0.3577 0.5241 0.8067 0.0821 Uiso 1.0 4 calc R
H(36) H 0.2387 0.5708 0.8720 0.0799 Uiso 1.0 4 calc R
H(37) H 0.1820 0.4838 0.9599 0.0808 Uiso 1.0 4 calc R
H(38) H 0.2395 0.3634 0.9828 0.0726 Uiso 1.0 4 calc R

loop_
_atom_site_aniso_label
_atom_site_aniso_U_11
_atom_site_aniso_U_22
_atom_site_aniso_U_33
_atom_site_aniso_U_12
_atom_site_aniso_U_13
_atom_site_aniso_U_23
Cu(1) 0.0580(6) 0.0231(4) 0.0381(5) 0.0050(5) 0.0047(6) -0.0058(5)
Cu(2) 0.0524(6) 0.0456(6) 0.0436(6) -0.0030(5) 0.0026(6) 0.0019(6)
S(1) 0.0614(16) 0.0561(14) 0.109(3) -0.0016(13) -0.0078(17) 0.0109(19)
S(2) 0.115(3) 0.174(4) 0.097(3) 0.067(3) -0.051(3) -0.075(3)
F(1) 0.133(7) 0.179(8) 0.119(6) -0.091(6) 0.005(5) 0.002(6)
F(4) 0.277(14) 0.164(9) 0.180(9) -0.100(10) 0.009(9) 0.074(8)
F(5) 0.128(8) 0.391(17) 0.073(5) 0.097(10) -0.013(5) -0.021(8)
F(6) 0.240(13) 0.409(18) 0.100(7) 0.209(14) -0.022(7) -0.103(9)
O(1) 0.080(5) 0.058(4) 0.056(4) 0.034(4) 0.017(4) 0.009(4)
O(2) 0.074(5) 0.044(4) 0.049(4) 0.011(4) 0.032(4) 0.006(3)
O(3) 0.110(6) 0.033(4) 0.096(5) -0.035(4) -0.044(5) 0.022(4)
O(4) 0.054(4) 0.037(3) 0.036(3) 0.007(3) -0.005(3) 0.010(3)
O(5) 0.077(4) 0.028(3) 0.059(4) 0.004(3) -0.001(4) 0.002(3)
O(6) 0.113(6) 0.078(5) 0.073(5) -0.034(5) 0.006(4) 0.021(4)
O(8) 0.125(8) 0.091(7) 0.210(11) -0.045(6) 0.033(8) 0.045(7)
O(9) 0.061(5) 0.071(5) 0.081(5) 0.025(4) -0.020(4) 0.004(4)
O(10) 0.072(6) 0.153(8) 0.134(7) 0.043(6) -0.027(5) -0.103(7)
O(11) 0.116(15) 0.21(2) 0.19(2) 0.096(15) -0.017(14) -0.040(18)
N(1) 0.052(5) 0.031(4) 0.024(4) 0.003(3) 0.002(3) -0.002(3)
N(2) 0.037(4) 0.032(4) 0.025(3) 0.001(3) -0.003(3) -0.004(3)
N(3) 0.054(5) 0.034(4) 0.040(4) 0.019(4) 0.008(4) -0.005(3)
N(4) 0.024(4) 0.037(4) 0.032(4) -0.005(3) -0.002(3) 0.013(3)
N(5) 0.027(4) 0.029(3) 0.033(4) -0.007(3) 0.002(3) 0.000(3)
N(6) 0.045(5) 0.041(4) 0.047(4) -0.012(4) 0.009(4) -0.001(4)
C(1) 0.027(5) 0.057(6) 0.065(6) 0.007(5) 0.025(5) 0.005(5)
C(2) 0.056(7) 0.061(6) 0.055(6) 0.034(5) 0.030(5) 0.012(5)
C(3) 0.052(6) 0.034(5) 0.025(4) 0.022(4) -0.007(4) -0.008(4)
C(4) 0.046(5) 0.032(4) 0.045(5) 0.006(4) 0.000(5) 0.020(5)
C(5) 0.087(7) 0.033(4) 0.032(5) 0.012(5) 0.005(5) -0.002(4)
C(6) 0.085(8) 0.022(4) 0.075(7) -0.000(5) -0.021(6) 0.012(5)
C(7) 0.056(6) 0.042(5) 0.043(5) 0.003(5) -0.007(5) 0.002(4)
C(8) 0.043(6) 0.034(4) 0.036(4) -0.001(4) -0.009(5) 0.003(4)
C(9) 0.049(6) 0.034(5) 0.036(5) -0.012(4) 0.008(5) -0.000(4)
C(10) 0.095(8) 0.061(7) 0.077(7) 0.022(7) 0.058(7) 0.017(6)
C(11) 0.078(7) 0.062(6) 0.044(5) 0.017(6) -0.007(5) 0.005(5)
C(12) 0.039(5) 0.036(5) 0.060(6) 0.001(5) 0.024(5) 0.005(5)
C(13) 0.081(9) 0.078(8) 0.090(9) 0.019(7) 0.055(7) 0.003(7)
C(14) 0.087(8) 0.037(6) 0.044(6) 0.012(5) 0.014(6) 0.007(5)
C(15) 0.069(7) 0.047(6) 0.082(8) 0.016(5) 0.021(7) 0.007(6)
C(16) 0.066(7) 0.074(7) 0.066(7) 0.007(6) -0.011(5) 0.044(6)
C(17) 0.032(6) 0.059(7) 0.084(7) -0.010(5) 0.007(5) 0.023(6)
C(18) 0.073(8) 0.066(7) 0.035(5) 0.032(6) 0.016(5) -0.025(5)
C(19) 0.100(9) 0.050(6) 0.063(7) -0.002(6) 0.001(6) -0.033(5)
C(20) 0.162(13) 0.047(6) 0.064(7) -0.001(8) -0.007(8) -0.012(6)
C(21) 0.168(14) 0.054(7) 0.105(9) -0.019(9) 0.039(11) -0.060(7)
C(22) 0.075(8) 0.068(7) 0.095(8) -0.008(7) -0.020(7) -0.030(6)
C(23) 0.092(9) 0.054(7) 0.082(8) 0.034(6) -0.002(7) -0.001(6)
C(24) 0.037(5) 0.050(5) 0.045(5) -0.013(5) -0.004(4) 0.011(4)
C(25) 0.071(8) 0.068(6) 0.056(7) -0.023(6) -0.015(6) 0.034(6)
C(26) 0.063(7) 0.057(6) 0.031(5) -0.027(5) -0.018(5) -0.011(5)
C(27) 0.057(6) 0.038(4) 0.024(4) -0.009(4) -0.002(5) 0.001(4)
C(28) 0.067(6) 0.022(4) 0.044(5) -0.013(4) -0.004(5) -0.004(4)
C(29) 0.073(7) 0.016(4) 0.051(5) -0.000(4) 0.001(5) 0.008(4)
C(30) 0.039(6) 0.029(4) 0.040(5) -0.002(4) -0.003(4) 0.004(4)
C(31) 0.048(6) 0.030(4) 0.029(4) 0.020(4) -0.015(4) 0.004(3)
C(32) 0.048(6) 0.047(5) 0.051(6) 0.011(5) 0.005(5) -0.003(5)
C(33) 0.054(6) 0.056(6) 0.051(5) -0.011(5) -0.027(5) 0.010(5)
C(34) 0.041(5) 0.044(5) 0.044(5) -0.012(4) -0.020(4) -0.005(4)
C(35) 0.040(5) 0.041(5) 0.032(4) -0.001(4) -0.008(4) 0.006(4)
C(36) 0.054(7) 0.052(7) 0.065(6) 0.001(5) -0.005(5) 0.003(5)
C(37) 0.072(7) 0.057(7) 0.048(6) -0.024(6) 0.008(5) 0.018(5)
C(38) 0.082(7) 0.032(5) 0.040(5) 0.004(5) 0.005(5) 0.022(4)
C(39) 0.114(10) 0.072(7) 0.059(7) 0.035(7) 0.034(7) 0.027(6)
C(40) 0.108(9) 0.051(6) 0.036(6) 0.016(6) 0.010(6) 0.020(5)
C(41) 0.050(6) 0.070(6) 0.038(5) -0.045(6) -0.001(5) -0.012(5)
C(42) 0.088(8) 0.049(6) 0.047(6) -0.017(6) 0.011(6) -0.030(5)
C(43) 0.097(9) 0.046(6) 0.062(6) -0.045(6) -0.035(7) 0.022(5)
C(44) 0.072(8) 0.055(6) 0.073(7) 0.012(6) -0.001(7) -0.021(6)
C(45) 0.069(8) 0.052(6) 0.081(7) 0.006(6) -0.003(6) -0.025(6)
C(46) 0.043(6) 0.065(6) 0.074(7) -0.018(5) 0.006(6) -0.010(5)

loop_
_atom_type_symbol
_atom_type_description
_atom_type_scat_dispersion_real
_atom_type_scat_dispersion_imag
_atom_type_scat_source
C C 0.0033 0.0016
;
International Tables for Crystallography
(1992, Vol. C, Tables 4.2.6.8 and 6.1.1.4)
;
H H 0.0000 0.0000
;
International Tables for Crystallography
(1992, Vol. C, Table 6.1.1.4)
;
N N 0.0061 0.0033
;
International Tables for Crystallography
(1992, Vol. C, Tables 4.2.6.8 and 6.1.1.4)
;
O O 0.0106 0.0060
;
International Tables for Crystallography
(1992, Vol. C, Tables 4.2.6.8 and 6.1.1.4)
;
F F 0.0171 0.0103
;
International Tables for Crystallography
(1992, Vol. C, Tables 4.2.6.8 and 6.1.1.4)
;
S S 0.1246 0.1234
;
International Tables for Crystallography
(1992, Vol. C, Tables 4.2.6.8 and 6.1.1.4)
;
Cu Cu 0.3201 1.2651
;
International Tables for Crystallography
(1992, Vol. C, Tables 4.2.6.8 and 6.1.1.4)
;

loop_
_geom_angle_atom_site_label_1
_geom_angle_atom_site_label_2
_geom_angle_atom_site_label_3
_geom_angle
_geom_angle_publ_flag
Cu(2) Cu(1) N(1) 124.70(18) yes
Cu(2) Cu(1) N(2) 78.30(17) yes
Cu(2) Cu(1) N(4) 124.80(17) yes
Cu(2) Cu(1) N(5) 75.26(16) yes
N(1) Cu(1) N(2) 82.1(3) yes
N(1) Cu(1) N(4) 110.5(3) yes
N(1) Cu(1) N(5) 113.7(3) yes
N(2) Cu(1) N(4) 113.5(3) yes
N(2) Cu(1) N(5) 153.6(3) yes
N(4) Cu(1) N(5) 81.9(3) yes
Cu(1) Cu(2) N(3) 87.6(2) yes
Cu(1) Cu(2) N(6) 88.8(2) yes
N(3) Cu(2) N(6) 175.8(3) yes
O(5) S(1) O(6) 115.3(4) yes
O(5) S(1) O(7) 112.8(4) yes
O(5) S(1) C(47) 112.9(6) yes
O(6) S(1) O(7) 112.9(4) yes
O(6) S(1) C(47) 101.4(7) yes
O(7) S(1) C(47) 100.0(6) yes
O(8) S(2) O(9) 117.2(5) yes
O(8) S(2) O(10) 110.2(5) yes
O(8) S(2) C(48) 96.4(9) yes
O(9) S(2) O(10) 118.9(5) yes
O(9) S(2) C(48) 109.5(8) yes
O(10) S(2) C(48) 100.8(9) yes
C(2) O(1) C(3) 107.1(6) yes
C(9) O(2) C(10) 103.8(7) yes
C(25) O(3) C(26) 104.5(6) yes
C(32) O(4) C(33) 102.5(6) yes
Cu(1) N(1) C(1) 140.7(5) yes
Cu(1) N(1) C(3) 110.8(5) yes
C(1) N(1) C(3) 107.0(7) yes
Cu(1) N(2) C(4) 110.7(5) yes
Cu(1) N(2) C(8) 134.2(5) yes
C(4) N(2) C(8) 114.0(6) yes
Cu(2) N(3) C(9) 129.7(6) yes
Cu(2) N(3) C(11) 122.5(5) yes
C(9) N(3) C(11) 107.6(7) yes
Cu(1) N(4) C(24) 142.6(5) yes
Cu(1) N(4) C(26) 112.7(5) yes
C(24) N(4) C(26) 103.6(6) yes
Cu(1) N(5) C(27) 111.5(5) yes
Cu(1) N(5) C(31) 131.5(5) yes
C(27) N(5) C(31) 115.6(6) yes
Cu(2) N(6) C(32) 128.4(6) yes
Cu(2) N(6) C(34) 126.1(5) yes
C(32) N(6) C(34) 105.4(7) yes
N(1) C(1) C(2) 103.3(7) yes
N(1) C(1) C(12) 113.0(7) yes
C(2) C(1) C(12) 117.7(7) yes
O(1) C(2) C(1) 104.5(7) yes
O(1) C(3) N(1) 117.2(7) yes
O(1) C(3) C(4) 120.8(7) yes
N(1) C(3) C(4) 121.7(7) yes
N(2) C(4) C(3) 113.8(6) yes
N(2) C(4) C(5) 123.8(7) yes
C(3) C(4) C(5) 122.3(7) yes
C(4) C(5) C(6) 118.7(8) yes
C(5) C(6) C(7) 120.9(7) yes
C(6) C(7) C(8) 114.5(8) yes
N(2) C(8) C(7) 127.8(7) yes
N(2) C(8) C(9) 113.1(6) yes
C(7) C(8) C(9) 119.1(7) yes
O(2) C(9) N(3) 120.9(7) yes
O(2) C(9) C(8) 113.5(7) yes
N(3) C(9) C(8) 125.6(7) yes
O(2) C(10) C(11) 105.1(8) yes
N(3) C(11) C(10) 99.9(7) yes
N(3) C(11) C(18) 105.6(7) yes
C(10) C(11) C(18) 117.4(8) yes
C(1) C(12) C(13) 121.4(8) yes
C(1) C(12) C(17) 121.1(8) yes
C(13) C(12) C(17) 117.4(9) yes
C(12) C(13) C(14) 119.0(9) yes
C(13) C(14) C(15) 119.5(9) yes
C(14) C(15) C(16) 121.1(9) yes
C(15) C(16) C(17) 118.1(9) yes
C(12) C(17) C(16) 124.7(9) yes
C(11) C(18) C(19) 123.1(9) yes
C(11) C(18) C(23) 121.0(8) yes
C(19) C(18) C(23) 115.9(9) yes
C(18) C(19) C(20) 126.5(10) yes
C(19) C(20) C(21) 115.5(10) yes
C(20) C(21) C(22) 117.9(10) yes
C(21) C(22) C(23) 123.0(11) yes
C(18) C(23) C(22) 121.0(10) yes
N(4) C(24) C(25) 105.1(7) yes
N(4) C(24) C(35) 110.5(6) yes
C(25) C(24) C(35) 120.2(7) yes
O(3) C(25) C(24) 102.0(7) yes
O(3) C(26) N(4) 120.5(8) yes
O(3) C(26) C(27) 117.6(7) yes
N(4) C(26) C(27) 121.7(7) yes
N(5) C(27) C(26) 112.1(6) yes
N(5) C(27) C(28) 121.1(7) yes
C(26) C(27) C(28) 125.9(7) yes
C(27) C(28) C(29) 121.6(7) yes
C(28) C(29) C(30) 115.8(7) yes
C(29) C(30) C(31) 123.4(7) yes
N(5) C(31) C(30) 122.5(7) yes
N(5) C(31) C(32) 112.7(6) yes
C(30) C(31) C(32) 124.8(7) yes
O(4) C(32) N(6) 121.5(8) yes
O(4) C(32) C(31) 112.2(7) yes
N(6) C(32) C(31) 126.3(8) yes
O(4) C(33) C(34) 105.1(6) yes
N(6) C(34) C(33) 104.2(6) yes
N(6) C(34) C(41) 105.1(6) yes
C(33) C(34) C(41) 118.1(7) yes
C(24) C(35) C(36) 121.4(8) yes
C(24) C(35) C(40) 117.7(7) yes
C(36) C(35) C(40) 120.9(8) yes
C(35) C(36) C(37) 119.5(9) yes
C(36) C(37) C(38) 119.2(8) yes
C(37) C(38) C(39) 122.3(8) yes
C(38) C(39) C(40) 115.1(9) yes
C(35) C(40) C(39) 122.9(9) yes
C(34) C(41) C(42) 118.2(8) yes
C(34) C(41) C(46) 122.7(8) yes
C(42) C(41) C(46) 118.9(9) yes
C(41) C(42) C(43) 122.6(9) yes
C(42) C(43) C(44) 121.4(9) yes
C(43) C(44) C(45) 113.7(9) yes
C(44) C(45) C(46) 123.6(10) yes
C(41) C(46) C(45) 119.7(9) yes
S(1) C(47) F(1) 119.4(12) yes
S(1) C(47) F(2) 106.5(11) yes
S(1) C(47) F(3) 104.5(10) yes
F(1) C(47) F(2) 109.5(12) yes
F(1) C(47) F(3) 110.4(13) yes
F(2) C(47) F(3) 105.6(11) yes
S(2) C(48) F(4) 101.4(15) yes
S(2) C(48) F(5) 106.9(14) yes
S(2) C(48) F(6) 99.1(14) yes
F(4) C(48) F(5) 133(2) yes
F(4) C(48) F(6) 116.6(17) yes
F(5) C(48) F(6) 94.9(15) yes
N(1) C(1) H(1) 106.263 no
C(2) C(1) H(1) 107.968 no
C(12) C(1) H(1) 107.869 no
O(1) C(2) H(2) 112.284 no
O(1) C(2) H(3) 109.043 no
C(1) C(2) H(2) 109.618 no
C(1) C(2) H(3) 111.864 no
H(2) C(2) H(3) 109.496 no
C(4) C(5) H(4) 120.368 no
C(6) C(5) H(4) 120.955 no
C(5) C(6) H(5) 120.397 no
C(7) C(6) H(5) 118.659 no
C(6) C(7) H(6) 122.730 no
C(8) C(7) H(6) 122.705 no
O(2) C(10) H(7) 108.651 no
O(2) C(10) H(8) 107.539 no
C(11) C(10) H(7) 113.190 no
C(11) C(10) H(8) 112.983 no
H(7) C(10) H(8) 109.056 no
N(3) C(11) H(9) 111.741 no
C(10) C(11) H(9) 111.796 no
C(18) C(11) H(9) 109.735 no
C(12) C(13) H(10) 120.726 no
C(14) C(13) H(10) 120.294 no
C(13) C(14) H(11) 120.618 no
C(15) C(14) H(11) 119.919 no
C(14) C(15) H(12) 118.317 no
C(16) C(15) H(12) 120.572 no
C(15) C(16) H(13) 120.067 no
C(17) C(16) H(13) 121.778 no
C(12) C(17) H(14) 116.714 no
C(16) C(17) H(14) 118.558 no
C(18) C(19) H(15) 117.047 no
C(20) C(19) H(15) 116.397 no
C(19) C(20) H(16) 122.219 no
C(21) C(20) H(16) 122.245 no
C(20) C(21) H(17) 120.280 no
C(22) C(21) H(17) 121.834 no
C(21) C(22) H(18) 118.222 no
C(23) C(22) H(18) 118.650 no
C(18) C(23) H(19) 119.857 no
C(22) C(23) H(19) 119.138 no
N(4) C(24) H(20) 106.690 no
C(25) C(24) H(20) 106.785 no
C(35) C(24) H(20) 106.815 no
O(3) C(25) H(21) 109.247 no
O(3) C(25) H(22) 109.586 no
C(24) C(25) H(21) 111.694 no
C(24) C(25) H(22) 114.652 no
H(21) C(25) H(22) 109.363 no
C(27) C(28) H(23) 118.465 no
C(29) C(28) H(23) 119.928 no
C(28) C(29) H(24) 121.509 no
C(30) C(29) H(24) 122.675 no
C(29) C(30) H(25) 118.647 no
C(31) C(30) H(25) 117.923 no
O(4) C(33) H(26) 108.523 no
O(4) C(33) H(27) 112.168 no
C(34) C(33) H(26) 109.420 no
C(34) C(33) H(27) 111.998 no
H(26) C(33) H(27) 109.505 no
N(6) C(34) H(28) 110.230 no
C(33) C(34) H(28) 109.539 no
C(41) C(34) H(28) 109.371 no
C(35) C(36) H(29) 120.937 no
C(37) C(36) H(29) 119.495 no
C(36) C(37) H(30) 120.516 no
C(38) C(37) H(30) 120.227 no
C(37) C(38) H(31) 118.780 no
C(39) C(38) H(31) 118.902 no
C(38) C(39) H(32) 122.389 no
C(40) C(39) H(32) 122.560 no
C(35) C(40) H(33) 118.912 no
C(39) C(40) H(33) 118.164 no
C(41) C(42) H(34) 118.796 no
C(43) C(42) H(34) 118.601 no
C(42) C(43) H(35) 120.807 no
C(44) C(43) H(35) 117.780 no
C(43) C(44) H(36) 123.487 no
C(45) C(44) H(36) 122.793 no
C(44) C(45) H(37) 117.934 no
C(46) C(45) H(37) 118.351 no
C(41) C(46) H(38) 120.851 no
C(45) C(46) H(38) 119.395 no

loop_
_geom_bond_atom_site_label_1
_geom_bond_atom_site_label_2
_geom_bond_distance
_geom_bond_publ_flag
Cu(1) Cu(2) 2.6781(14) yes
Cu(1) N(1) 2.018(6) yes
Cu(1) N(2) 2.074(6) yes
Cu(1) N(4) 1.991(6) yes
Cu(1) N(5) 2.079(6) yes
Cu(2) N(3) 1.868(6) yes
Cu(2) N(6) 1.848(7) yes
S(1) O(5) 1.436(6) yes
S(1) O(6) 1.481(7) yes
S(1) O(7) 1.516(8) yes
S(1) C(47) 1.720(18) yes
S(2) O(8) 1.666(10) yes
S(2) O(9) 1.370(8) yes
S(2) O(10) 1.439(9) yes
S(2) C(48) 1.69(3) yes
F(1) C(47) 1.251(19) yes
F(2) C(47) 1.433(17) yes
F(3) C(47) 1.451(18) yes
F(4) C(48) 1.26(3) yes
F(5) C(48) 1.38(3) yes
F(6) C(48) 1.52(3) yes
O(1) C(2) 1.471(11) yes
O(1) C(3) 1.305(10) yes
O(2) C(9) 1.344(9) yes
O(2) C(10) 1.471(12) yes
O(3) C(25) 1.515(11) yes
O(3) C(26) 1.339(11) yes
O(4) C(32) 1.390(10) yes
O(4) C(33) 1.464(10) yes
N(1) C(1) 1.501(10) yes
N(1) C(3) 1.291(10) yes
N(2) C(4) 1.358(9) yes
N(2) C(8) 1.345(9) yes
N(3) C(9) 1.247(10) yes
N(3) C(11) 1.525(11) yes
N(4) C(24) 1.530(10) yes
N(4) C(26) 1.264(11) yes
N(5) C(27) 1.361(9) yes
N(5) C(31) 1.367(9) yes
N(6) C(32) 1.212(11) yes
N(6) C(34) 1.511(10) yes
C(1) C(2) 1.492(12) yes
C(1) C(12) 1.500(12) yes
C(3) C(4) 1.458(11) yes
C(4) C(5) 1.366(10) yes
C(5) C(6) 1.341(12) yes
C(6) C(7) 1.420(12) yes
C(7) C(8) 1.344(10) yes
C(8) C(9) 1.525(11) yes
C(10) C(11) 1.573(13) yes
C(11) C(18) 1.472(14) yes
C(12) C(13) 1.399(14) yes
C(12) C(17) 1.379(13) yes
C(13) C(14) 1.432(14) yes
C(14) C(15) 1.364(14) yes
C(15) C(16) 1.391(14) yes
C(16) C(17) 1.338(13) yes
C(18) C(19) 1.365(13) yes
C(18) C(23) 1.421(15) yes
C(19) C(20) 1.354(14) yes
C(20) C(21) 1.476(19) yes
C(21) C(22) 1.378(16) yes
C(22) C(23) 1.327(15) yes
C(24) C(25) 1.486(12) yes
C(24) C(35) 1.501(11) yes
C(26) C(27) 1.483(11) yes
C(27) C(28) 1.393(10) yes
C(28) C(29) 1.363(11) yes
C(29) C(30) 1.337(11) yes
C(30) C(31) 1.338(9) yes
C(31) C(32) 1.512(11) yes
C(33) C(34) 1.504(11) yes
C(34) C(41) 1.586(12) yes
C(35) C(36) 1.349(12) yes
C(35) C(40) 1.345(12) yes
C(36) C(37) 1.460(13) yes
C(37) C(38) 1.328(12) yes
C(38) C(39) 1.440(13) yes
C(39) C(40) 1.427(13) yes
C(41) C(42) 1.356(12) yes
C(41) C(46) 1.363(13) yes
C(42) C(43) 1.370(13) yes
C(43) C(44) 1.413(15) yes
C(44) C(45) 1.419(14) yes
C(45) C(46) 1.374(13) yes
C(1) H(1) 0.980 no
C(2) H(2) 0.970 no
C(2) H(3) 0.970 no
C(5) H(4) 0.930 no
C(6) H(5) 0.930 no
C(7) H(6) 0.930 no
C(10) H(7) 0.970 no
C(10) H(8) 0.970 no
C(11) H(9) 0.980 no
C(13) H(10) 0.930 no
C(14) H(11) 0.930 no
C(15) H(12) 0.930 no
C(16) H(13) 0.930 no
C(17) H(14) 0.930 no
C(19) H(15) 0.930 no
C(20) H(16) 0.930 no
C(21) H(17) 0.930 no
C(22) H(18) 0.930 no
C(23) H(19) 0.930 no
C(24) H(20) 0.980 no
C(25) H(21) 0.970 no
C(25) H(22) 0.970 no
C(28) H(23) 0.930 no
C(29) H(24) 0.930 no
C(30) H(25) 0.930 no
C(33) H(26) 0.970 no
C(33) H(27) 0.970 no
C(34) H(28) 0.980 no
C(36) H(29) 0.930 no
C(37) H(30) 0.930 no
C(38) H(31) 0.930 no
C(39) H(32) 0.930 no
C(40) H(33) 0.930 no
C(42) H(34) 0.930 no
C(43) H(35) 0.930 no
C(44) H(36) 0.930 no
C(45) H(37) 0.930 no
C(46) H(38) 0.930 no

loop_
_geom_contact_atom_site_label_1
_geom_contact_atom_site_label_2
_geom_contact_distance
_geom_contact_publ_flag
_geom_contact_site_symmetry_2
Cu(1) C(9) 3.405(8) no .
Cu(1) C(32) 3.371(9) no .
Cu(2) C(8) 3.335(7) no .
Cu(2) C(18) 3.403(9) no .
Cu(2) C(19) 3.515(10) no .
Cu(2) C(31) 3.265(7) no .
Cu(2) C(41) 3.358(9) no .
Cu(2) C(42) 3.309(9) no .
F(1) O(6) 2.917(11) no .
F(1) O(7) 2.903(11) no .
F(2) O(5) 2.948(9) no .
F(2) O(7) 2.862(11) no .
F(3) O(5) 2.954(10) no .
F(3) O(6) 2.838(11) no .
F(4) O(8) 3.586(15) no .
F(4) O(9) 2.666(12) no .
F(4) O(10) 2.695(14) no .
F(5) O(8) 2.517(14) no .
F(5) O(10) 2.850(12) no .
F(6) O(8) 2.601(14) no .
F(6) O(9) 2.815(11) no .
O(1) N(2) 3.567(9) no .
O(1) C(5) 2.861(10) no .
O(1) C(12) 3.598(11) no .
O(2) N(2) 3.504(8) no .
O(2) C(7) 2.802(10) no .
O(2) C(18) 3.348(11) no .
O(2) C(23) 3.471(11) no .
O(3) N(5) 3.582(9) no .
O(3) C(21) 3.565(17) no .
O(3) C(22) 3.487(13) no .
O(3) C(28) 2.928(10) no .
O(4) N(5) 3.527(8) no .
O(4) C(15) 3.424(12) no .
O(4) C(16) 3.590(11) no .
O(4) C(30) 2.908(9) no .
O(4) C(41) 3.454(10) no .
N(1) C(13) 3.381(13) no .
N(1) C(17) 3.348(11) no .
N(2) N(3) 2.872(9) no .
N(2) C(6) 2.768(10) no .
N(3) C(7) 3.575(10) no .
N(3) C(19) 3.207(11) no .
N(3) C(23) 3.237(12) no .
N(4) C(36) 3.268(11) no .
N(4) C(40) 3.260(11) no .
N(5) N(6) 2.863(9) no .
N(5) C(29) 2.809(9) no .
N(6) C(30) 3.579(9) no .
N(6) C(42) 3.136(11) no .
N(6) C(46) 3.340(11) no .
C(2) C(17) 2.976(13) no .
C(3) C(8) 3.575(11) no .
C(3) C(12) 3.443(11) no .
C(3) C(45) 3.515(13) no .
C(4) C(7) 2.728(12) no .
C(4) C(44) 3.530(13) no .
C(5) C(8) 2.669(11) no .
C(5) C(44) 3.406(13) no .
C(9) C(18) 3.161(12) no .
C(9) C(23) 3.588(13) no .
C(10) C(23) 2.971(14) no .
C(12) C(15) 2.780(13) no .
C(13) C(16) 2.788(15) no .
C(14) C(17) 2.728(13) no .
C(17) C(46) 3.539(13) no .
C(18) C(21) 2.812(15) no .
C(19) C(22) 2.703(16) no .
C(20) C(23) 2.798(15) no .
C(22) C(26) 3.559(14) no .
C(25) C(36) 3.049(13) no .
C(26) C(35) 3.458(12) no .
C(27) C(30) 2.675(11) no .
C(28) C(31) 2.670(10) no .
C(32) C(41) 3.236(13) no .
C(33) C(46) 3.066(12) no .
C(35) C(38) 2.774(11) no .
C(36) C(39) 2.812(14) no .
C(37) C(40) 2.760(13) no .
C(41) C(44) 2.836(14) no .
C(42) C(45) 2.700(14) no .
C(43) C(46) 2.753(13) no .
Cu(2) O(11) 2.47(2) no .
F(1) F(4) 3.308(14) no .
F(1) O(11) 2.90(2) no .
F(2) O(8) 3.544(12) no 3_656
F(2) C(37) 3.591(12) no 2_556
F(3) F(5) 3.520(15) no 3_656
F(3) O(11) 3.53(3) no .
F(3) C(15) 3.499(14) no 2_557
F(4) F(1) 3.308(14) no .
F(4) O(11) 2.78(3) no .
F(5) F(3) 3.520(15) no 3_646
F(5) C(19) 3.368(13) no .
F(5) C(20) 3.232(13) no .
F(5) C(30) 3.353(12) no .
F(6) N(3) 3.470(15) no 3_646
F(6) C(9) 3.402(15) no 3_646
F(6) C(42) 3.320(13) no 3_646
F(6) C(43) 3.413(14) no 3_646
O(1) O(3) 2.741(9) no 3_556
O(1) O(5) 3.559(8) no 1_455
O(1) C(25) 3.558(11) no 3_556
O(2) O(9) 3.275(9) no 3_656
O(3) O(1) 2.741(9) no 3_546
O(3) C(2) 3.375(10) no 3_546
O(4) O(10) 2.924(10) no .
O(5) O(1) 3.559(8) no 1_655
O(5) C(1) 3.431(10) no 1_655
O(5) C(2) 3.423(11) no 1_655
O(5) C(28) 3.229(8) no 3_656
O(5) C(29) 3.327(9) no 3_656
O(5) C(40) 3.441(11) no 1_655
O(6) C(6) 3.532(10) no 3_646
O(6) C(16) 3.572(12) no 2_557
O(6) C(33) 3.449(10) no 2_557
O(7) C(5) 3.231(11) no 3_646
O(7) C(6) 3.362(12) no 3_646
O(7) C(24) 3.266(11) no 1_655
O(8) F(2) 3.544(12) no 3_646
O(8) C(25) 3.580(14) no 4_555
O(9) O(2) 3.275(9) no 3_646
O(9) C(7) 3.526(11) no 3_646
O(9) C(10) 3.587(11) no 3_646
O(9) C(25) 3.564(11) no 4_555
O(9) C(45) 3.448(12) no 2_557
O(10) O(4) 2.924(10) no .
O(10) N(6) 3.539(11) no .
O(10) C(2) 3.412(12) no 2_557
O(10) C(17) 3.592(12) no 2_557
O(10) C(30) 3.277(11) no .
O(10) C(31) 3.470(11) no .
O(10) C(32) 3.059(12) no .
O(10) C(33) 3.221(12) no .
O(11) Cu(2) 2.47(2) no .
O(11) F(1) 2.90(2) no .
O(11) F(3) 3.53(3) no .
O(11) F(4) 2.78(3) no .
O(11) N(3) 3.27(2) no .
O(11) N(6) 3.01(2) no .
O(11) C(11) 3.40(2) no .
O(11) C(34) 3.48(2) no .
O(11) C(48) 3.59(4) no .
N(3) F(6) 3.470(15) no 3_656
N(3) O(11) 3.27(2) no .
N(6) O(10) 3.539(11) no .
N(6) O(11) 3.01(2) no .
C(1) O(5) 3.431(10) no 1_455
C(2) O(3) 3.375(10) no 3_556
C(2) O(5) 3.423(11) no 1_455
C(2) O(10) 3.412(12) no 2_457
C(5) O(7) 3.231(11) no 3_656
C(6) O(6) 3.532(10) no 3_656
C(6) O(7) 3.362(12) no 3_656
C(7) O(9) 3.526(11) no 3_656
C(9) F(6) 3.402(15) no 3_656
C(10) O(9) 3.587(11) no 3_656
C(10) C(25) 3.440(14) no 2_556
C(10) C(35) 3.437(13) no 2_556
C(10) C(36) 3.573(14) no 2_556
C(11) O(11) 3.40(2) no .
C(12) C(33) 3.459(12) no 2_457
C(15) F(3) 3.499(14) no 2_457
C(16) O(6) 3.572(12) no 2_457
C(17) O(10) 3.592(12) no 2_457
C(19) F(5) 3.368(13) no .
C(20) F(5) 3.232(13) no .
C(24) O(7) 3.266(11) no 1_455
C(25) O(1) 3.558(11) no 3_546
C(25) O(8) 3.580(14) no 4_554
C(25) O(9) 3.564(11) no 4_554
C(25) C(10) 3.440(14) no 2_456
C(28) O(5) 3.229(8) no 3_646
C(29) O(5) 3.327(9) no 3_646
C(30) F(5) 3.353(12) no .
C(30) O(10) 3.277(11) no .
C(31) O(10) 3.470(11) no .
C(32) O(10) 3.059(12) no .
C(33) O(6) 3.449(10) no 2_457
C(33) O(10) 3.221(12) no .
C(33) C(12) 3.459(12) no 2_557
C(34) O(11) 3.48(2) no .
C(35) C(10) 3.437(13) no 2_456
C(36) C(10) 3.573(14) no 2_456
C(37) F(2) 3.591(12) no 2_456
C(40) O(5) 3.441(11) no 1_455
C(42) F(6) 3.320(13) no 3_656
C(43) F(6) 3.413(14) no 3_656
C(45) O(9) 3.448(12) no 2_457
C(48) O(11) 3.59(4) no .
Cu(1) H(1) 3.5039 no .
Cu(2) H(9) 3.1269 no .
Cu(2) H(15) 3.2466 no .
Cu(2) H(28) 3.2103 no .
Cu(2) H(34) 3.0458 no .
O(1) H(1) 2.8658 no .
O(1) H(4) 2.5878 no .
O(1) H(14) 3.4906 no .
O(1) H(37) 3.4440 no .
O(2) H(6) 2.5524 no .
O(2) H(9) 3.1633 no .
O(2) H(19) 2.9512 no .
O(3) H(17) 3.5175 no .
O(3) H(18) 3.3982 no .
O(3) H(20) 2.7488 no .
O(3) H(23) 2.6548 no .
O(4) H(25) 2.6438 no .
O(4) H(28) 3.0610 no .
O(4) H(38) 3.2412 no .
N(1) H(2) 2.9422 no .
N(1) H(3) 3.0548 no .
N(1) H(10) 3.4416 no .
N(1) H(14) 3.3256 no .
N(2) H(4) 3.2307 no .
N(2) H(6) 3.2461 no .
N(3) H(7) 3.1328 no .
N(3) H(8) 2.9175 no .
N(3) H(15) 3.2582 no .
N(3) H(19) 3.3342 no .
N(4) H(21) 2.8846 no .
N(4) H(22) 3.1867 no .
N(4) H(29) 3.3286 no .
N(4) H(33) 3.2783 no .
N(5) H(10) 3.5186 no .
N(5) H(23) 3.2212 no .
N(5) H(25) 3.1915 no .
N(6) H(26) 3.0695 no .
N(6) H(27) 2.9875 no .
N(6) H(34) 3.1297 no .
N(6) H(38) 3.4777 no .
C(1) H(10) 2.6994 no .
C(1) H(14) 2.6115 no .
C(2) H(14) 2.6392 no .
C(3) H(1) 2.7894 no .
C(3) H(2) 2.8382 no .
C(3) H(3) 2.9242 no .
C(3) H(4) 2.6518 no .
C(4) H(5) 3.1764 no .
C(4) H(33) 3.5830 no .
C(5) H(6) 3.2497 no .
C(5) H(36) 3.2767 no .
C(7) H(4) 3.2501 no .
C(8) H(4) 3.5981 no .
C(8) H(5) 3.1678 no .
C(9) H(6) 2.6464 no .
C(9) H(7) 2.9512 no .
C(9) H(8) 2.7473 no .
C(9) H(9) 2.9531 no .
C(9) H(19) 3.3573 no .
C(10) H(19) 2.6172 no .
C(11) H(15) 2.6230 no .
C(11) H(19) 2.6828 no .
C(12) H(2) 2.5621 no .
C(12) H(3) 3.1367 no .
C(12) H(11) 3.2819 no .
C(12) H(13) 3.2443 no .
C(13) H(1) 2.5817 no .
C(13) H(12) 3.2493 no .
C(13) H(14) 3.2024 no .
C(14) H(13) 3.2325 no .
C(15) H(10) 3.2517 no .
C(15) H(14) 3.1805 no .
C(16) H(11) 3.2354 no .
C(16) H(26) 3.5151 no .
C(16) H(38) 3.1819 no .
C(17) H(1) 3.2421 no .
C(17) H(2) 2.5040 no .
C(17) H(10) 3.2231 no .
C(17) H(12) 3.1845 no .
C(17) H(38) 2.8126 no .
C(18) H(7) 2.6915 no .
C(18) H(8) 3.3645 no .
C(18) H(16) 3.2614 no .
C(18) H(18) 3.2261 no .
C(19) H(9) 2.6193 no .
C(19) H(17) 3.2385 no .
C(19) H(19) 3.2076 no .
C(20) H(18) 3.2863 no .
C(21) H(15) 3.2342 no .
C(21) H(19) 3.2043 no .
C(22) H(16) 3.2958 no .
C(22) H(21) 3.1044 no .
C(22) H(29) 3.2427 no .
C(23) H(7) 2.6583 no .
C(23) H(9) 3.2706 no .
C(23) H(15) 3.1997 no .
C(23) H(17) 3.2146 no .
C(23) H(29) 3.0693 no .
C(24) H(29) 2.6534 no .
C(24) H(33) 2.5460 no .
C(25) H(18) 3.3467 no .
C(25) H(29) 2.7797 no .
C(26) H(20) 2.6614 no .
C(26) H(21) 2.7732 no .
C(26) H(22) 3.0051 no .
C(26) H(23) 2.7422 no .
C(27) H(24) 3.2511 no .
C(28) H(25) 3.1343 no .
C(30) H(23) 3.1378 no .
C(31) H(23) 3.5993 no .
C(31) H(24) 3.2003 no .
C(32) H(25) 2.6702 no .
C(32) H(26) 2.9184 no .
C(32) H(27) 2.8391 no .
C(32) H(28) 2.8493 no .
C(33) H(38) 2.7475 no .
C(34) H(34) 2.6221 no .
C(34) H(38) 2.7512 no .
C(35) H(21) 2.6850 no .
C(35) H(22) 3.1159 no .
C(35) H(30) 3.2615 no .
C(35) H(32) 3.2746 no .
C(36) H(19) 3.1408 no .
C(36) H(20) 3.2233 no .
C(36) H(21) 2.6803 no .
C(36) H(31) 3.2493 no .
C(36) H(33) 3.1732 no .
C(37) H(32) 3.2640 no .
C(38) H(29) 3.2347 no .
C(38) H(33) 3.2624 no .
C(39) H(30) 3.2664 no .
C(40) H(20) 2.4651 no .
C(40) H(29) 3.1851 no .
C(40) H(31) 3.2648 no .
C(41) H(26) 2.6269 no .
C(41) H(27) 3.3615 no .
C(41) H(35) 3.2257 no .
C(41) H(37) 3.1958 no .
C(42) H(28) 2.6566 no .
C(42) H(36) 3.2784 no .
C(42) H(38) 3.1889 no .
C(43) H(37) 3.2162 no .
C(44) H(4) 3.4025 no .
C(44) H(34) 3.2552 no .
C(44) H(38) 3.2881 no .
C(45) H(14) 3.3207 no .
C(45) H(35) 3.2163 no .
C(46) H(14) 3.0858 no .
C(46) H(26) 2.6351 no .
C(46) H(28) 3.3074 no .
C(46) H(34) 3.1777 no .
C(46) H(36) 3.3029 no .
H(1) H(2) 2.7227 no .
H(1) H(3) 2.1670 no .
H(1) H(10) 2.4336 no .
H(1) H(14) 3.4767 no .
H(2) H(14) 1.9748 no .
H(2) H(37) 3.2523 no .
H(3) H(14) 3.3932 no .
H(4) H(5) 2.2904 no .
H(4) H(36) 3.0788 no .
H(5) H(6) 2.3698 no .
H(7) H(9) 2.7390 no .
H(7) H(19) 2.1481 no .
H(8) H(9) 2.3295 no .
H(8) H(19) 3.5405 no .
H(9) H(15) 2.4318 no .
H(9) H(19) 3.5344 no .
H(10) H(11) 2.3743 no .
H(11) H(12) 2.2692 no .
H(11) H(25) 3.5898 no .
H(12) H(13) 2.3303 no .
H(13) H(14) 2.2723 no .
H(13) H(26) 3.4407 no .
H(13) H(38) 3.1724 no .
H(14) H(37) 2.9189 no .
H(14) H(38) 2.4502 no .
H(15) H(16) 2.2640 no .
H(16) H(17) 2.4410 no .
H(17) H(18) 2.3089 no .
H(17) H(23) 3.4895 no .
H(18) H(19) 2.2253 no .
H(18) H(21) 2.5741 no .
H(18) H(29) 2.8586 no .
H(19) H(29) 2.5266 no .
H(20) H(21) 2.7738 no .
H(20) H(22) 2.2114 no .
H(20) H(29) 3.5213 no .
H(20) H(33) 2.2315 no .
H(21) H(29) 2.1636 no .
H(22) H(29) 3.4455 no .
H(23) H(24) 2.3135 no .
H(24) H(25) 2.2856 no .
H(26) H(28) 2.6545 no .
H(26) H(38) 2.1368 no .
H(27) H(28) 2.1972 no .
H(28) H(34) 2.4464 no .
H(28) H(38) 3.5702 no .
H(29) H(30) 2.3900 no .
H(30) H(31) 2.2442 no .
H(31) H(32) 2.3880 no .
H(32) H(33) 2.3670 no .
H(34) H(35) 2.2919 no .
H(35) H(36) 2.3598 no .
H(36) H(37) 2.3590 no .
H(37) H(38) 2.2722 no .
S(1) H(1) 3.0607 no 1_655
S(1) H(5) 3.3091 no 3_646
S(1) H(20) 3.2008 no 1_655
S(1) H(33) 3.5645 no 1_655
S(2) H(2) 3.1148 no 2_557
S(2) H(8) 3.4576 no 3_646
S(2) H(14) 3.3874 no 2_557
S(2) H(18) 3.5657 no 4_555
S(2) H(21) 3.2256 no 4_555
S(2) H(25) 3.5060 no .
F(1) H(13) 3.1634 no 2_557
F(1) H(30) 2.9934 no 2_556
F(1) H(35) 3.1339 no 3_646
F(1) H(36) 3.2772 no 3_646
F(2) H(7) 3.4450 no 2_556
F(2) H(19) 2.9763 no 2_556
F(2) H(24) 2.8961 no 3_656
F(2) H(29) 3.2476 no 2_556
F(2) H(30) 2.8705 no 2_556
F(3) H(12) 2.7598 no 2_557
F(3) H(13) 3.2198 no 2_557
F(3) H(16) 3.0486 no 3_656
F(3) H(24) 3.3277 no 3_656
F(4) H(13) 2.9922 no 2_557
F(4) H(14) 3.4584 no 2_557
F(4) H(15) 3.5662 no .
F(4) H(35) 3.0733 no 3_646
F(5) H(15) 2.8195 no .
F(5) H(16) 2.6091 no .
F(5) H(25) 3.4074 no .
F(6) H(6) 3.5504 no 3_646
F(6) H(34) 2.6842 no 3_646
F(6) H(35) 2.8847 no 3_646
O(1) H(22) 3.2779 no 3_556
O(1) H(23) 2.9505 no 3_556
O(2) H(22) 3.5378 no 2_556
O(2) H(37) 3.2735 no 4_564
O(3) H(2) 3.5022 no 3_546
O(3) H(3) 3.2427 no 3_546
O(3) H(4) 3.1547 no 3_546
O(4) H(17) 3.2977 no 4_555
O(5) H(1) 2.7423 no 1_655
O(5) H(3) 2.9096 no 1_655
O(5) H(20) 3.0251 no 1_655
O(5) H(23) 2.5653 no 3_656
O(5) H(24) 2.7938 no 3_656
O(5) H(33) 2.5242 no 1_655
O(6) H(1) 2.8699 no 1_655
O(6) H(3) 3.3309 no 1_655
O(6) H(5) 2.6466 no 3_646
O(6) H(13) 2.9353 no 2_557
O(6) H(26) 2.7019 no 2_557
O(6) H(27) 3.4512 no 2_557
O(7) H(1) 3.5525 no 1_655
O(7) H(4) 2.6515 no 3_646
O(7) H(5) 2.9215 no 3_646
O(7) H(20) 2.3348 no 1_655
O(7) H(22) 3.2478 no 1_655
O(7) H(36) 2.8015 no 3_646
O(8) H(8) 3.0148 no 3_646
O(8) H(18) 2.6882 no 4_555
O(8) H(21) 2.6759 no 4_555
O(8) H(25) 3.2006 no .
O(8) H(29) 3.0593 no 4_555
O(9) H(2) 2.8384 no 2_557
O(9) H(6) 2.7608 no 3_646
O(9) H(8) 2.9349 no 3_646
O(9) H(14) 2.8248 no 2_557
O(9) H(21) 3.1988 no 4_555
O(9) H(22) 3.0671 no 4_555
O(9) H(37) 2.5367 no 2_557
O(10) H(2) 2.6010 no 2_557
O(10) H(3) 3.4014 no 2_557
O(10) H(14) 3.1254 no 2_557
O(10) H(18) 3.4027 no 4_555
O(10) H(25) 2.7037 no .
O(10) H(27) 2.7821 no .
O(11) H(9) 2.7911 no .
O(11) H(13) 3.3021 no 2_557
O(11) H(15) 2.8960 no .
O(11) H(28) 2.9756 no .
O(11) H(34) 3.4464 no .
C(1) H(27) 2.9003 no 2_457
C(2) H(23) 3.4382 no 3_556
C(2) H(27) 2.8382 no 2_457
C(7) H(37) 3.5170 no 4_564
C(10) H(21) 3.3577 no 2_556
C(10) H(22) 2.9960 no 2_556
C(12) H(27) 2.6367 no 2_457
C(12) H(28) 3.4085 no 2_457
C(13) H(27) 3.1376 no 2_457
C(13) H(28) 3.3434 no 2_457
C(14) H(28) 3.0857 no 2_457
C(14) H(32) 3.3365 no 3_546
C(15) H(16) 3.2790 no 4_555
C(15) H(17) 3.4260 no 4_555
C(15) H(28) 2.8911 no 2_457
C(16) H(27) 3.5421 no 2_457
C(16) H(28) 2.8913 no 2_457
C(17) H(27) 2.8695 no 2_457
C(17) H(28) 3.1454 no 2_457
C(20) H(11) 3.2741 no 4_554
C(20) H(12) 2.9396 no 4_554
C(21) H(11) 3.3649 no 4_554
C(21) H(12) 3.1851 no 4_554
C(21) H(25) 3.1602 no 4_554
C(22) H(24) 3.5760 no 4_554
C(22) H(25) 2.9578 no 4_554
C(24) H(7) 3.2857 no 2_456
C(24) H(8) 3.1962 no 2_456
C(25) H(7) 3.3353 no 2_456
C(25) H(8) 2.6907 no 2_456
C(29) H(32) 3.4252 no 3_546
C(30) H(18) 3.3308 no 4_555
C(33) H(2) 3.5617 no 2_557
C(33) H(3) 3.3850 no 2_557
C(35) H(7) 3.0660 no 2_456
C(35) H(8) 3.0952 no 2_456
C(36) H(7) 3.5492 no 2_456
C(36) H(8) 3.0932 no 2_456
C(36) H(9) 3.2567 no 2_456
C(37) H(9) 3.1201 no 2_456
C(37) H(36) 3.5098 no 4_564
C(38) H(11) 3.4842 no 3_556
C(39) H(11) 3.2265 no 3_556
C(40) H(7) 3.2940 no 2_456
C(41) H(31) 3.5380 no 4_565
C(42) H(31) 3.1261 no 4_565
C(43) H(30) 3.3442 no 4_565
C(43) H(31) 2.8502 no 4_565
C(44) H(30) 3.0896 no 4_565
C(44) H(31) 3.0685 no 4_565
C(45) H(6) 3.0653 no 4_565
C(45) H(31) 3.4718 no 4_565
C(46) H(6) 3.3771 no 4_565
C(47) H(13) 3.5341 no 2_557
C(47) H(24) 3.5505 no 3_656
C(47) H(30) 3.4930 no 2_556
C(48) H(15) 3.4589 no .
C(48) H(35) 3.3189 no 3_646
H(1) S(1) 3.0607 no 1_455
H(1) O(5) 2.7423 no 1_455
H(1) O(6) 2.8699 no 1_455
H(1) O(7) 3.5525 no 1_455
H(1) H(26) 3.4604 no 2_457
H(1) H(27) 2.9159 no 2_457
H(2) S(2) 3.1148 no 2_457
H(2) O(3) 3.5022 no 3_556
H(2) O(9) 2.8384 no 2_457
H(2) O(10) 2.6010 no 2_457
H(2) C(33) 3.5617 no 2_457
H(2) H(27) 2.6394 no 2_457
H(3) O(3) 3.2427 no 3_556
H(3) O(5) 2.9096 no 1_455
H(3) O(6) 3.3309 no 1_455
H(3) O(10) 3.4014 no 2_457
H(3) C(33) 3.3850 no 2_457
H(3) H(17) 2.9996 no 3_556
H(3) H(23) 2.9228 no 3_556
H(3) H(26) 3.5559 no 2_457
H(3) H(27) 2.6442 no 2_457
H(4) O(3) 3.1547 no 3_556
H(4) O(7) 2.6515 no 3_656
H(4) H(22) 3.2964 no 3_556
H(5) S(1) 3.3091 no 3_656
H(5) O(6) 2.6466 no 3_656
H(5) O(7) 2.9215 no 3_656
H(5) H(10) 3.5349 no 3_556
H(5) H(26) 3.5895 no 4_564
H(5) H(38) 3.5942 no 4_564
H(6) F(6) 3.5504 no 3_656
H(6) O(9) 2.7608 no 3_656
H(6) C(45) 3.0653 no 4_564
H(6) C(46) 3.3771 no 4_564
H(6) H(37) 2.6240 no 4_564
H(6) H(38) 3.2274 no 4_564
H(7) F(2) 3.4450 no 2_456
H(7) C(24) 3.2857 no 2_556
H(7) C(25) 3.3353 no 2_556
H(7) C(35) 3.0660 no 2_556
H(7) C(36) 3.5492 no 2_556
H(7) C(40) 3.2940 no 2_556
H(7) H(20) 3.0926 no 2_556
H(7) H(21) 3.4964 no 2_556
H(7) H(22) 2.8939 no 2_556
H(7) H(33) 3.4626 no 2_556
H(8) S(2) 3.4576 no 3_656
H(8) O(8) 3.0148 no 3_656
H(8) O(9) 2.9349 no 3_656
H(8) C(24) 3.1962 no 2_556
H(8) C(25) 2.6907 no 2_556
H(8) C(35) 3.0952 no 2_556
H(8) C(36) 3.0932 no 2_556
H(8) H(20) 3.4152 no 2_556
H(8) H(21) 2.4609 no 2_556
H(8) H(22) 2.3508 no 2_556
H(8) H(29) 3.0211 no 2_556
H(9) O(11) 2.7911 no .
H(9) C(36) 3.2567 no 2_556
H(9) C(37) 3.1201 no 2_556
H(9) H(29) 3.4179 no 2_556
H(9) H(30) 3.2124 no 2_556
H(10) H(5) 3.5349 no 3_546
H(10) H(27) 3.5144 no 2_457
H(10) H(32) 3.1351 no 3_546
H(11) C(20) 3.2741 no 4_555
H(11) C(21) 3.3649 no 4_555
H(11) C(38) 3.4842 no 3_546
H(11) C(39) 3.2265 no 3_546
H(11) H(16) 3.3121 no 4_555
H(11) H(17) 3.4543 no 4_555
H(11) H(28) 3.5615 no 2_457
H(11) H(31) 3.0463 no 3_546
H(11) H(32) 2.5904 no 3_546
H(12) F(3) 2.7598 no 2_457
H(12) C(20) 2.9396 no 4_555
H(12) C(21) 3.1851 no 4_555
H(12) H(16) 2.4361 no 4_555
H(12) H(17) 2.8839 no 4_555
H(12) H(28) 3.3100 no 2_457
H(13) F(1) 3.1634 no 2_457
H(13) F(3) 3.2198 no 2_457
H(13) F(4) 2.9922 no 2_457
H(13) O(6) 2.9353 no 2_457
H(13) O(11) 3.3021 no 2_457
H(13) C(47) 3.5341 no 2_457
H(13) H(28) 3.2793 no 2_457
H(14) S(2) 3.3874 no 2_457
H(14) F(4) 3.4584 no 2_457
H(14) O(9) 2.8248 no 2_457
H(14) O(10) 3.1254 no 2_457
H(14) H(27) 3.1014 no 2_457
H(15) F(4) 3.5662 no .
H(15) F(5) 2.8195 no .
H(15) O(11) 2.8960 no .
H(15) C(48) 3.4589 no .
H(16) F(3) 3.0486 no 3_646
H(16) F(5) 2.6091 no .
H(16) C(15) 3.2790 no 4_554
H(16) H(11) 3.3121 no 4_554
H(16) H(12) 2.4361 no 4_554
H(17) O(4) 3.2977 no 4_554
H(17) C(15) 3.4260 no 4_554
H(17) H(3) 2.9996 no 3_546
H(17) H(11) 3.4543 no 4_554
H(17) H(12) 2.8839 no 4_554
H(17) H(25) 2.9570 no 4_554
H(18) S(2) 3.5657 no 4_554
H(18) O(8) 2.6882 no 4_554
H(18) O(10) 3.4027 no 4_554
H(18) C(30) 3.3308 no 4_554
H(18) H(24) 3.2779 no 4_554
H(18) H(25) 2.5155 no 4_554
H(19) F(2) 2.9763 no 2_456
H(20) S(1) 3.2008 no 1_455
H(20) O(5) 3.0251 no 1_455
H(20) O(7) 2.3348 no 1_455
H(20) H(7) 3.0926 no 2_456
H(20) H(8) 3.4152 no 2_456
H(21) S(2) 3.2256 no 4_554
H(21) O(8) 2.6759 no 4_554
H(21) O(9) 3.1988 no 4_554
H(21) C(10) 3.3577 no 2_456
H(21) H(7) 3.4964 no 2_456
H(21) H(8) 2.4609 no 2_456
H(22) O(1) 3.2779 no 3_546
H(22) O(2) 3.5378 no 2_456
H(22) O(7) 3.2478 no 1_455
H(22) O(9) 3.0671 no 4_554
H(22) C(10) 2.9960 no 2_456
H(22) H(4) 3.2964 no 3_546
H(22) H(7) 2.8939 no 2_456
H(22) H(8) 2.3508 no 2_456
H(22) H(36) 3.2705 no 3_546
H(22) H(37) 3.1216 no 3_546
H(23) O(1) 2.9505 no 3_546
H(23) O(5) 2.5653 no 3_646
H(23) C(2) 3.4382 no 3_546
H(23) H(3) 2.9228 no 3_546
H(23) H(33) 3.4374 no 3_546
H(24) F(2) 2.8961 no 3_646
H(24) F(3) 3.3277 no 3_646
H(24) O(5) 2.7938 no 3_646
H(24) C(22) 3.5760 no 4_555
H(24) C(47) 3.5505 no 3_646
H(24) H(18) 3.2779 no 4_555
H(24) H(32) 3.2771 no 3_546
H(24) H(33) 3.0689 no 3_546
H(25) S(2) 3.5060 no .
H(25) F(5) 3.4074 no .
H(25) O(8) 3.2006 no .
H(25) O(10) 2.7037 no .
H(25) C(21) 3.1602 no 4_555
H(25) C(22) 2.9578 no 4_555
H(25) H(17) 2.9570 no 4_555
H(25) H(18) 2.5155 no 4_555
H(26) O(6) 2.7019 no 2_457
H(26) H(1) 3.4604 no 2_557
H(26) H(3) 3.5559 no 2_557
H(26) H(5) 3.5895 no 4_565
H(27) O(6) 3.4512 no 2_457
H(27) O(10) 2.7821 no .
H(27) C(1) 2.9003 no 2_557
H(27) C(2) 2.8382 no 2_557
H(27) C(12) 2.6367 no 2_557
H(27) C(13) 3.1376 no 2_557
H(27) C(16) 3.5421 no 2_557
H(27) C(17) 2.8695 no 2_557
H(27) H(1) 2.9159 no 2_557
H(27) H(2) 2.6394 no 2_557
H(27) H(3) 2.6442 no 2_557
H(27) H(10) 3.5144 no 2_557
H(27) H(14) 3.1014 no 2_557
H(28) O(11) 2.9756 no .
H(28) C(12) 3.4085 no 2_557
H(28) C(13) 3.3434 no 2_557
H(28) C(14) 3.0857 no 2_557
H(28) C(15) 2.8911 no 2_557
H(28) C(16) 2.8913 no 2_557
H(28) C(17) 3.1454 no 2_557
H(28) H(11) 3.5615 no 2_557
H(28) H(12) 3.3100 no 2_557
H(28) H(13) 3.2793 no 2_557
H(29) F(2) 3.2476 no 2_456
H(29) O(8) 3.0593 no 4_554
H(29) H(8) 3.0211 no 2_456
H(29) H(9) 3.4179 no 2_456
H(30) F(1) 2.9934 no 2_456
H(30) F(2) 2.8705 no 2_456
H(30) C(43) 3.3442 no 4_564
H(30) C(44) 3.0896 no 4_564
H(30) C(47) 3.4930 no 2_456
H(30) H(9) 3.2124 no 2_456
H(30) H(35) 3.2382 no 4_564
H(30) H(36) 2.8135 no 4_564
H(31) C(41) 3.5380 no 4_564
H(31) C(42) 3.1261 no 4_564
H(31) C(43) 2.8502 no 4_564
H(31) C(44) 3.0685 no 4_564
H(31) C(45) 3.4718 no 4_564
H(31) H(11) 3.0463 no 3_556
H(31) H(34) 3.5047 no 4_564
H(31) H(35) 3.1283 no 4_564
H(31) H(36) 3.4517 no 4_564
H(32) C(14) 3.3365 no 3_556
H(32) C(29) 3.4252 no 3_556
H(32) H(10) 3.1351 no 3_556
H(32) H(11) 2.5904 no 3_556
H(32) H(24) 3.2771 no 3_556
H(33) S(1) 3.5645 no 1_455
H(33) O(5) 2.5242 no 1_455
H(33) H(7) 3.4626 no 2_456
H(33) H(23) 3.4374 no 3_556
H(33) H(24) 3.0689 no 3_556
H(34) F(6) 2.6842 no 3_656
H(34) O(11) 3.4464 no .
H(34) H(31) 3.5047 no 4_565
H(35) F(1) 3.1339 no 3_656
H(35) F(4) 3.0733 no 3_656
H(35) F(6) 2.8847 no 3_656
H(35) C(48) 3.3189 no 3_656
H(35) H(30) 3.2382 no 4_565
H(35) H(31) 3.1283 no 4_565
H(36) F(1) 3.2772 no 3_656
H(36) O(7) 2.8015 no 3_656
H(36) C(37) 3.5098 no 4_565
H(36) H(22) 3.2705 no 3_556
H(36) H(30) 2.8135 no 4_565
H(36) H(31) 3.4517 no 4_565
H(37) O(2) 3.2735 no 4_565
H(37) O(9) 2.5367 no 2_457
H(37) C(7) 3.5170 no 4_565
H(37) H(6) 2.6240 no 4_565
H(37) H(22) 3.1216 no 3_556
H(38) H(5) 3.5942 no 4_565
H(38) H(6) 3.2274 no 4_565

loop_
_geom_torsion_atom_site_label_1
_geom_torsion_atom_site_label_2
_geom_torsion_atom_site_label_3
_geom_torsion_atom_site_label_4
_geom_torsion
_geom_torsion_publ_flag
Cu(2) Cu(1) N(1) C(1) -119.5(5) no
Cu(2) Cu(1) N(1) C(3) 77.5(4) no
N(1) Cu(1) Cu(2) N(3) -128.9(2) no
N(1) Cu(1) Cu(2) N(6) 48.9(2) no
Cu(2) Cu(1) N(2) C(4) -136.3(4) no
Cu(2) Cu(1) N(2) C(8) 56.6(5) no
N(2) Cu(1) Cu(2) N(3) -57.20(16) no
N(2) Cu(1) Cu(2) N(6) 120.63(16) no
Cu(2) Cu(1) N(4) C(24) -128.5(5) no
Cu(2) Cu(1) N(4) C(26) 66.1(4) no
N(4) Cu(1) Cu(2) N(3) 53.4(2) no
N(4) Cu(1) Cu(2) N(6) -128.8(2) no
Cu(2) Cu(1) N(5) C(27) -131.5(4) no
Cu(2) Cu(1) N(5) C(31) 63.1(5) no
N(5) Cu(1) Cu(2) N(3) 122.19(16) no
N(5) Cu(1) Cu(2) N(6) -59.98(16) no
N(1) Cu(1) N(2) C(4) -8.3(4) no
N(1) Cu(1) N(2) C(8) -175.4(6) no
N(2) Cu(1) N(1) C(1) 170.7(6) no
N(2) Cu(1) N(1) C(3) 7.7(4) no
N(1) Cu(1) N(4) C(24) 53.5(6) no
N(1) Cu(1) N(4) C(26) -111.8(4) no
N(4) Cu(1) N(1) C(1) 58.5(6) no
N(4) Cu(1) N(1) C(3) -104.5(4) no
N(1) Cu(1) N(5) C(27) 106.6(4) no
N(1) Cu(1) N(5) C(31) -58.7(6) no
N(5) Cu(1) N(1) C(1) -31.4(7) no
N(5) Cu(1) N(1) C(3) 165.6(4) no
N(2) Cu(1) N(4) C(24) -36.7(7) no
N(2) Cu(1) N(4) C(26) 158.0(4) no
N(4) Cu(1) N(2) C(4) 100.7(4) no
N(4) Cu(1) N(2) C(8) -66.4(6) no
N(2) Cu(1) N(5) C(27) -130.2(5) no
N(2) Cu(1) N(5) C(31) 64.4(8) no
N(5) Cu(1) N(2) C(4) -137.6(5) no
N(5) Cu(1) N(2) C(8) 55.3(8) no
N(4) Cu(1) N(5) C(27) -2.2(4) no
N(4) Cu(1) N(5) C(31) -167.6(5) no
N(5) Cu(1) N(4) C(24) 165.8(6) no
N(5) Cu(1) N(4) C(26) 0.5(4) no
Cu(1) Cu(2) N(3) C(9) 54.2(6) no
Cu(1) Cu(2) N(3) C(11) -129.6(4) no
Cu(1) Cu(2) N(6) C(32) 51.1(6) no
Cu(1) Cu(2) N(6) C(34) -125.6(5) no
O(5) S(1) C(47) F(1) 178.1(10) no
O(5) S(1) C(47) F(2) 53.5(10) no
O(5) S(1) C(47) F(3) -57.9(10) no
O(6) S(1) C(47) F(1) -58.0(13) no
O(6) S(1) C(47) F(2) 177.4(8) no
O(6) S(1) C(47) F(3) 66.0(9) no
O(7) S(1) C(47) F(1) 57.9(13) no
O(7) S(1) C(47) F(2) -66.6(9) no
O(7) S(1) C(47) F(3) -178.1(8) no
O(8) S(2) C(48) F(4) -177.0(12) no
O(8) S(2) C(48) F(5) 40.6(14) no
O(8) S(2) C(48) F(6) -57.3(11) no
O(9) S(2) C(48) F(4) -55.2(14) no
O(9) S(2) C(48) F(5) 162.4(11) no
O(9) S(2) C(48) F(6) 64.5(12) no
O(10) S(2) C(48) F(4) 71.0(13) no
O(10) S(2) C(48) F(5) -71.4(14) no
O(10) S(2) C(48) F(6) -169.3(9) no
C(2) O(1) C(3) N(1) 6.6(9) no
C(2) O(1) C(3) C(4) -179.2(6) no
C(3) O(1) C(2) C(1) -9.2(8) no
C(9) O(2) C(10) C(11) 15.1(8) no
C(10) O(2) C(9) N(3) -9.9(10) no
C(10) O(2) C(9) C(8) 168.1(6) no
C(25) O(3) C(26) N(4) 7.1(10) no
C(25) O(3) C(26) C(27) -176.9(7) no
C(26) O(3) C(25) C(24) -17.0(8) no
C(32) O(4) C(33) C(34) 10.9(7) no
C(33) O(4) C(32) N(6) -8.3(10) no
C(33) O(4) C(32) C(31) 170.8(6) no
Cu(1) N(1) C(1) C(2) -168.5(5) no
Cu(1) N(1) C(1) C(12) 63.2(10) no
Cu(1) N(1) C(3) O(1) 168.0(5) no
Cu(1) N(1) C(3) C(4) -6.2(8) no
C(1) N(1) C(3) O(1) -0.8(9) no
C(1) N(1) C(3) C(4) -175.0(6) no
C(3) N(1) C(1) C(2) -5.1(7) no
C(3) N(1) C(1) C(12) -133.4(7) no
Cu(1) N(2) C(4) C(3) 7.3(7) no
Cu(1) N(2) C(4) C(5) -174.1(5) no
Cu(1) N(2) C(8) C(7) 167.2(5) no
Cu(1) N(2) C(8) C(9) -12.3(10) no
C(4) N(2) C(8) C(7) 0.5(11) no
C(4) N(2) C(8) C(9) -179.1(6) no
C(8) N(2) C(4) C(3) 177.2(6) no
C(8) N(2) C(4) C(5) -4.2(10) no
Cu(2) N(3) C(9) O(2) 176.0(5) no
Cu(2) N(3) C(9) C(8) -1.7(12) no
Cu(2) N(3) C(11) C(10) -166.9(4) no
Cu(2) N(3) C(11) C(18) 70.7(7) no
C(9) N(3) C(11) C(10) 10.0(8) no
C(9) N(3) C(11) C(18) -112.3(7) no
C(11) N(3) C(9) O(2) -0.6(10) no
C(11) N(3) C(9) C(8) -178.3(7) no
Cu(1) N(4) C(24) C(25) 176.9(5) no
Cu(1) N(4) C(24) C(35) 45.8(10) no
Cu(1) N(4) C(26) O(3) 177.1(5) no
Cu(1) N(4) C(26) C(27) 1.3(9) no
C(24) N(4) C(26) O(3) 6.2(9) no
C(24) N(4) C(26) C(27) -169.6(7) no
C(26) N(4) C(24) C(25) -17.0(7) no
C(26) N(4) C(24) C(35) -148.1(6) no
Cu(1) N(5) C(27) C(26) 3.3(7) no
Cu(1) N(5) C(27) C(28) -166.4(5) no
Cu(1) N(5) C(31) C(30) 161.2(5) no
Cu(1) N(5) C(31) C(32) -19.4(9) no
C(27) N(5) C(31) C(30) -3.7(10) no
C(27) N(5) C(31) C(32) 175.7(6) no
C(31) N(5) C(27) C(26) 171.2(6) no
C(31) N(5) C(27) C(28) 1.5(10) no
Cu(2) N(6) C(32) O(4) -175.9(5) no
Cu(2) N(6) C(32) C(31) 5.1(13) no
Cu(2) N(6) C(34) C(33) -176.5(4) no
Cu(2) N(6) C(34) C(41) 58.6(7) no
C(32) N(6) C(34) C(33) 6.1(8) no
C(32) N(6) C(34) C(41) -118.7(7) no
C(34) N(6) C(32) O(4) 1.3(10) no
C(34) N(6) C(32) C(31) -177.6(7) no
N(1) C(1) C(2) O(1) 8.3(8) no
N(1) C(1) C(12) C(13) -92.9(8) no
N(1) C(1) C(12) C(17) 91.3(8) no
C(2) C(1) C(12) C(13) 146.7(7) no
C(2) C(1) C(12) C(17) -29.1(11) no
C(12) C(1) C(2) O(1) 133.7(7) no
O(1) C(3) C(4) N(2) -174.9(7) no
O(1) C(3) C(4) C(5) 6.5(11) no
N(1) C(3) C(4) N(2) -0.9(11) no
N(1) C(3) C(4) C(5) -179.5(7) no
N(2) C(4) C(5) C(6) 5.7(12) no
C(3) C(4) C(5) C(6) -175.8(7) no
C(4) C(5) C(6) C(7) -3.3(13) no
C(5) C(6) C(7) C(8) -0.1(13) no
C(6) C(7) C(8) N(2) 1.6(12) no
C(6) C(7) C(8) C(9) -178.9(7) no
N(2) C(8) C(9) O(2) 146.1(6) no
N(2) C(8) C(9) N(3) -36.0(11) no
C(7) C(8) C(9) O(2) -33.4(10) no
C(7) C(8) C(9) N(3) 144.5(8) no
O(2) C(10) C(11) N(3) -15.1(8) no
O(2) C(10) C(11) C(18) 98.4(8) no
N(3) C(11) C(18) C(19) -88.6(10) no
N(3) C(11) C(18) C(23) 90.0(8) no
C(10) C(11) C(18) C(19) 161.1(8) no
C(10) C(11) C(18) C(23) -20.3(13) no
C(1) C(12) C(13) C(14) -179.0(7) no
C(1) C(12) C(17) C(16) 177.9(7) no
C(13) C(12) C(17) C(16) 1.9(12) no
C(17) C(12) C(13) C(14) -3.0(13) no
C(12) C(13) C(14) C(15) 0.3(14) no
C(13) C(14) C(15) C(16) 3.8(14) no
C(14) C(15) C(16) C(17) -5.0(14) no
C(15) C(16) C(17) C(12) 2.0(13) no
C(11) C(18) C(19) C(20) 179.7(9) no
C(11) C(18) C(23) C(22) -174.9(8) no
C(19) C(18) C(23) C(22) 3.8(14) no
C(23) C(18) C(19) C(20) 1.1(15) no
C(18) C(19) C(20) C(21) -3.6(17) no
C(19) C(20) C(21) C(22) 1.4(17) no
C(20) C(21) C(22) C(23) 3.2(18) no
C(21) C(22) C(23) C(18) -6.0(17) no
N(4) C(24) C(25) O(3) 20.3(8) no
N(4) C(24) C(35) C(36) 86.5(8) no
N(4) C(24) C(35) C(40) -91.1(8) no
C(25) C(24) C(35) C(36) -36.1(11) no
C(25) C(24) C(35) C(40) 146.2(8) no
C(35) C(24) C(25) O(3) 145.5(7) no
O(3) C(26) C(27) N(5) -179.2(7) no
O(3) C(26) C(27) C(28) -10.1(12) no
N(4) C(26) C(27) N(5) -3.2(11) no
N(4) C(26) C(27) C(28) 165.9(7) no
N(5) C(27) C(28) C(29) -0.2(12) no
C(26) C(27) C(28) C(29) -168.4(7) no
C(27) C(28) C(29) C(30) 0.9(12) no
C(28) C(29) C(30) C(31) -3.1(12) no
C(29) C(30) C(31) N(5) 4.7(12) no
C(29) C(30) C(31) C(32) -174.5(7) no
N(5) C(31) C(32) O(4) 143.5(6) no
N(5) C(31) C(32) N(6) -37.4(11) no
C(30) C(31) C(32) O(4) -37.1(11) no
C(30) C(31) C(32) N(6) 141.9(9) no
O(4) C(33) C(34) N(6) -10.6(7) no
O(4) C(33) C(34) C(41) 105.4(7) no
N(6) C(34) C(41) C(42) -80.3(8) no
N(6) C(34) C(41) C(46) 95.7(8) no
C(33) C(34) C(41) C(42) 164.2(7) no
C(33) C(34) C(41) C(46) -19.8(11) no
C(24) C(35) C(36) C(37) -179.5(7) no
C(24) C(35) C(40) C(39) 176.3(7) no
C(36) C(35) C(40) C(39) -1.4(14) no
C(40) C(35) C(36) C(37) -1.9(12) no
C(35) C(36) C(37) C(38) 3.6(13) no
C(36) C(37) C(38) C(39) -2.0(13) no
C(37) C(38) C(39) C(40) -1.0(14) no
C(38) C(39) C(40) C(35) 2.8(14) no
C(34) C(41) C(42) C(43) 176.2(7) no
C(34) C(41) C(46) C(45) -173.3(7) no
C(42) C(41) C(46) C(45) 2.7(13) no
C(46) C(41) C(42) C(43) 0.1(13) no
C(41) C(42) C(43) C(44) -1.7(14) no
C(42) C(43) C(44) C(45) 0.4(13) no
C(43) C(44) C(45) C(46) 2.4(14) no
C(44) C(45) C(46) C(41) -4.1(15) no
